data_7048200
loop_
_publ_author_name
'Quezada-Miriel, Magdalena'
'Ochoa-Sanfelice, J Rub\'en'
'Mendoza-Tellez, Sebastian'
'Martinez-Otero, Diego'
'Asay, Matthew'

_publ_section_title
;
 Metalation behavior of a bis-saturated NHC ligand with a flexible m-xylyl
 linker.
;
_journal_issue 48
_journal_name_full 'Dalton transactions (Cambridge, England : 2003)'
_journal_page_first 17382
_journal_page_last 17391
_journal_paper_doi 10.1039/c8dt04181d
_journal_volume 47
_journal_year 2018
_chemical_formula_moiety 'C38 H52 N4, 2(Br), 2.843(H2 O)'
_chemical_formula_sum 'C38 H57.7 Br2 N4 O2.84'
_chemical_formula_weight 775.89
_space_group_crystal_system triclinic
_space_group_IT_number 2
_space_group_name_Hall '-P 1'
_space_group_name_H-M_alt 'P -1'
_symmetry_space_group_name_Hall '-P 1'
_symmetry_space_group_name_H-M 'P -1'
_atom_sites_solution_hydrogens mixed
_audit_creation_method SHELXL-2016/6
_audit_update_record
;
2018-06-22 deposited with the CCDC.
2018-11-21 downloaded from the CCDC.
;
_cell_angle_alpha 98.4942(11)
_cell_angle_beta 90.4235(10)
_cell_angle_gamma 101.4568(9)
_cell_formula_units_Z 2
_cell_length_a 9.2559(2)
_cell_length_b 10.8530(2)
_cell_length_c 20.0395(5)
_cell_measurement_reflns_used 9960
_cell_measurement_temperature 100(2)
_cell_measurement_theta_max 27.53
_cell_measurement_theta_min 2.25
_cell_volume 1949.90(7)
_computing_cell_refinement 'Bruker SAINT'
_computing_data_collection 'Bruker APEX2'
_computing_data_reduction 'Bruker SAINT'
_computing_molecular_graphics 'Bruker SHELXTL'
_computing_publication_material 'Bruker SHELXTL'
_computing_structure_refinement 'SHELXL-2016/6 (Sheldrick, 2016)'
_computing_structure_solution 'SHELXS-97 (Sheldrick 2008)'
_diffrn_ambient_temperature 100(2)
_diffrn_measured_fraction_theta_full 0.992
_diffrn_measured_fraction_theta_max 0.988
_diffrn_measurement_device_type 'Bruker APEX-II CCD'
_diffrn_measurement_method '\w scans'
_diffrn_radiation_monochromator mirrors
_diffrn_radiation_type MoK\a
_diffrn_radiation_wavelength 0.71073
_diffrn_reflns_av_unetI/netI 0.0243
_diffrn_reflns_Laue_measured_fraction_full 0.992
_diffrn_reflns_Laue_measured_fraction_max 0.988
_diffrn_reflns_limit_h_max 12
_diffrn_reflns_limit_h_min -12
_diffrn_reflns_limit_k_max 13
_diffrn_reflns_limit_k_min -14
_diffrn_reflns_limit_l_max 26
_diffrn_reflns_limit_l_min 0
_diffrn_reflns_number 8891
_diffrn_reflns_point_group_measured_fraction_full 0.992
_diffrn_reflns_point_group_measured_fraction_max 0.988
_diffrn_reflns_theta_full 25.242
_diffrn_reflns_theta_max 27.532
_diffrn_reflns_theta_min 1.937
_diffrn_source 'Incoatec ImuS'
_exptl_absorpt_coefficient_mu 2.117
_exptl_absorpt_correction_T_max 0.745553
_exptl_absorpt_correction_T_min 0.649422
_exptl_absorpt_correction_type multi-scan
_exptl_absorpt_process_details 'SADABS-2012/1, Sheldrick'
_exptl_crystal_colour colourless
_exptl_crystal_density_diffrn 1.321
_exptl_crystal_description Prism
_exptl_crystal_F_000 813
_exptl_crystal_size_max 0.268
_exptl_crystal_size_mid 0.262
_exptl_crystal_size_min 0.090
_refine_diff_density_max 1.135
_refine_diff_density_min -0.579
_refine_diff_density_rms 0.086
_refine_ls_extinction_method none
_refine_ls_goodness_of_fit_ref 1.125
_refine_ls_hydrogen_treatment mixed
_refine_ls_matrix_type full
_refine_ls_number_parameters 565
_refine_ls_number_reflns 8891
_refine_ls_number_restraints 563
_refine_ls_restrained_S_all 1.102
_refine_ls_R_factor_all 0.0429
_refine_ls_R_factor_gt 0.0387
_refine_ls_shift/su_max 0.001
_refine_ls_shift/su_mean 0.000
_refine_ls_structure_factor_coef Fsqd
_refine_ls_weighting_details 'w=1/[\s^2^(Fo^2^)+(0.0479P)^2^+2.6352P] where P=(Fo^2^+2Fc^2^)/3'
_refine_ls_weighting_scheme calc
_refine_ls_wR_factor_gt 0.1068
_refine_ls_wR_factor_ref 0.1086
_reflns_Friedel_coverage 0.000
_reflns_number_gt 8208
_reflns_number_total 8891
_reflns_threshold_expression 'I > 2\s(I)'
_cod_data_source_file c8dt04181d2.cif
_cod_data_source_block twin5
_cod_depositor_comments 'Adding full bibliography for 7048197--7048200.cif.'
_cod_original_formula_sum 'C38 H57.70 Br2 N4 O2.84'
_cod_database_code 7048200
_shelx_shelxl_version_number 2016/6
_shelx_space_group_comment
; 
The symmetry employed for this shelxl refinement is uniquely defined 
by the following loop, which should always be used as a source of 
symmetry information in preference to the above space-group names. 
They are only intended as comments. 
;
_shelx_estimated_absorpt_t_min 0.601
_shelx_estimated_absorpt_t_max 0.832

loop_
_space_group_symop_operation_xyz
'x, y, z'
'-x, -y, -z'

loop_
_atom_site_label
_atom_site_type_symbol
_atom_site_fract_x
_atom_site_fract_y
_atom_site_fract_z
_atom_site_U_iso_or_equiv
_atom_site_adp_type
_atom_site_occupancy
_atom_site_site_symmetry_order
_atom_site_calc_flag
_atom_site_refinement_flags_posn
_atom_site_refinement_flags_adp
_atom_site_refinement_flags_occupancy
_atom_site_disorder_assembly
_atom_site_disorder_group
Br1 Br 0.13292(4) 0.59293(3) 0.76681(2) 0.03107(9) Uani 1 1 d . . . . .
Br2 Br 0.69427(5) 0.97377(5) 0.61945(7) 0.02700(19) Uani 0.843(4) 1 d D . P A 1
O3 O 0.8316(5) 1.0699(5) 0.7723(2) 0.0681(13) Uani 0.843(4) 1 d D . P A 1
H3C H 0.929(2) 1.085(7) 0.768(3) 0.082 Uiso 0.843(4) 1 d D U P A 1
H3D H 0.793(6) 1.052(7) 0.7312(16) 0.082 Uiso 0.843(4) 1 d D U P A 1
Br2A Br 0.6944(3) 0.9675(3) 0.6441(3) 0.02700(19) Uani 0.157(4) 1 d D . P A 2
O1 O 0.4701(4) 0.5532(4) 0.7271(3) 0.0811(14) Uani 1 1 d D . . . .
H1A H 0.388(3) 0.570(5) 0.740(3) 0.097 Uiso 1 1 d D U . . .
H1B H 0.534(5) 0.623(4) 0.732(4) 0.097 Uiso 1 1 d D U . . .
O2 O 0.6953(5) 0.7822(3) 0.7341(2) 0.0621(9) Uani 1 1 d D . . . .
H2C H 0.744(7) 0.830(5) 0.769(2) 0.075 Uiso 0.843(4) 1 d D U P A 1
H2D H 0.675(6) 0.831(5) 0.706(2) 0.075 Uiso 0.843(4) 1 d D U P A 1
H2E H 0.645(7) 0.823(4) 0.761(4) 0.075 Uiso 0.157(4) 1 d D U P A 2
H2F H 0.72(4) 0.82(2) 0.699(10) 0.075 Uiso 0.157(4) 1 d D U P A 2
N1 N 0.7448(3) 0.3443(2) 0.73276(12) 0.0193(5) Uani 1 1 d . . . . .
N2 N 0.7089(3) 0.3800(2) 0.84143(12) 0.0195(5) Uani 1 1 d . . . . .
C1 C 0.8041(3) 0.3880(3) 0.79306(14) 0.0184(5) Uani 1 1 d . . . . .
H1 H 0.906378 0.422487 0.801251 0.022 Uiso 1 1 calc R U . . .
C2 C 0.5852(3) 0.2920(3) 0.73611(16) 0.0249(6) Uani 1 1 d . . . . .
H2A H 0.562143 0.198596 0.722247 0.030 Uiso 1 1 calc R U . . .
H2B H 0.525905 0.331720 0.707421 0.030 Uiso 1 1 calc R U . . .
C3 C 0.5581(3) 0.3285(3) 0.81185(15) 0.0247(6) Uani 1 1 d . . . . .
H3A H 0.496066 0.393487 0.818707 0.030 Uiso 1 1 calc R U . . .
H3B H 0.510020 0.253089 0.831731 0.030 Uiso 1 1 calc R U . . .
C4 C 0.7291(3) 0.3359(3) 0.55357(14) 0.0162(5) Uani 1 1 d . . . . .
H4 H 0.727758 0.247376 0.543372 0.019 Uiso 1 1 calc R U . . .
C5 C 0.7724(3) 0.4000(3) 0.61801(14) 0.0156(5) Uani 1 1 d . . . . .
C6 C 0.7703(3) 0.5290(3) 0.63343(14) 0.0179(5) Uani 1 1 d . . . . .
H6 H 0.798044 0.572823 0.677697 0.021 Uiso 1 1 calc R U . . .
C7 C 0.7277(3) 0.5937(3) 0.58444(15) 0.0200(6) Uani 1 1 d . . . . .
H7 H 0.725571 0.681528 0.595173 0.024 Uiso 1 1 calc R U . . .
C8 C 0.8251(3) 0.3305(3) 0.67058(14) 0.0198(6) Uani 1 1 d . . . . .
H8A H 0.812171 0.239094 0.652052 0.024 Uiso 1 1 calc R U . . .
H8B H 0.931576 0.364230 0.680903 0.024 Uiso 1 1 calc R U . . .
C9 C 0.7418(3) 0.4214(2) 0.91228(14) 0.0189(5) Uani 1 1 d D . . . .
C10 C 0.7661(11) 0.3344(5) 0.9541(3) 0.0204(10) Uani 0.785(8) 1 d D U P B 1
C11 C 0.8005(9) 0.3809(5) 1.0226(3) 0.0269(12) Uani 0.785(8) 1 d D U P B 1
H11 H 0.818199 0.324556 1.052318 0.032 Uiso 0.785(8) 1 calc R U P B 1
C12 C 0.8087(8) 0.5076(5) 1.0470(3) 0.0320(12) Uani 0.785(8) 1 d D U P B 1
H12 H 0.832908 0.538091 1.093489 0.038 Uiso 0.785(8) 1 calc R U P B 1
C13 C 0.7822(8) 0.5907(5) 1.0048(3) 0.0308(12) Uani 0.785(8) 1 d D U P B 1
H13 H 0.787682 0.677589 1.022882 0.037 Uiso 0.785(8) 1 calc R U P B 1
C14 C 0.7474(9) 0.5501(4) 0.9361(3) 0.0230(11) Uani 0.785(8) 1 d D U P B 1
C15 C 0.7499(6) 0.1935(5) 0.9274(3) 0.0237(11) Uani 0.785(8) 1 d D U P B 1
H15 H 0.727184 0.180571 0.877667 0.028 Uiso 0.785(8) 1 calc R U P B 1
C16 C 0.6233(6) 0.1138(5) 0.9600(3) 0.0314(11) Uani 0.785(8) 1 d D U P B 1
H16A H 0.531069 0.140615 0.950696 0.047 Uiso 0.785(8) 1 calc R U P B 1
H16B H 0.642826 0.125820 1.008929 0.047 Uiso 0.785(8) 1 calc R U P B 1
H16C H 0.614569 0.023795 0.941436 0.047 Uiso 0.785(8) 1 calc R U P B 1
C17 C 0.8944(6) 0.1485(5) 0.9387(3) 0.0400(13) Uani 0.785(8) 1 d D U P B 1
H17A H 0.884423 0.059803 0.917376 0.060 Uiso 0.785(8) 1 calc R U P B 1
H17B H 0.915434 0.155217 0.987211 0.060 Uiso 0.785(8) 1 calc R U P B 1
H17C H 0.975412 0.201909 0.918595 0.060 Uiso 0.785(8) 1 calc R U P B 1
C18 C 0.7179(7) 0.6444(5) 0.8908(3) 0.0301(11) Uani 0.785(8) 1 d D U P B 1
H18 H 0.698264 0.598244 0.843617 0.036 Uiso 0.785(8) 1 calc R U P B 1
C19 C 0.8513(9) 0.7523(7) 0.8910(5) 0.0465(18) Uani 0.785(8) 1 d D U P B 1
H19A H 0.937723 0.717030 0.876778 0.070 Uiso 0.785(8) 1 calc R U P B 1
H19B H 0.870485 0.800382 0.936693 0.070 Uiso 0.785(8) 1 calc R U P B 1
H19C H 0.831624 0.808980 0.859784 0.070 Uiso 0.785(8) 1 calc R U P B 1
C20 C 0.5790(8) 0.6940(8) 0.9140(5) 0.065(2) Uani 0.785(8) 1 d D U P B 1
H20A H 0.553696 0.747999 0.882390 0.098 Uiso 0.785(8) 1 calc R U P B 1
H20B H 0.598097 0.743821 0.959236 0.098 Uiso 0.785(8) 1 calc R U P B 1
H20C H 0.496811 0.621950 0.915066 0.098 Uiso 0.785(8) 1 calc R U P B 1
C10A C 0.762(4) 0.3188(15) 0.9441(10) 0.023(2) Uani 0.215(8) 1 d D U P B 2
C11A C 0.805(4) 0.349(2) 1.0118(11) 0.027(3) Uani 0.215(8) 1 d D U P B 2
H11A H 0.832219 0.285877 1.034206 0.032 Uiso 0.215(8) 1 calc R U P B 2
C12A C 0.809(3) 0.468(2) 1.0479(10) 0.028(2) Uani 0.215(8) 1 d D U P B 2
H12A H 0.839849 0.484529 1.094261 0.033 Uiso 0.215(8) 1 calc R U P B 2
C13A C 0.769(3) 0.5637(19) 1.0176(10) 0.029(2) Uani 0.215(8) 1 d D U P B 2
H13A H 0.765479 0.643616 1.043515 0.035 Uiso 0.215(8) 1 calc R U P B 2
C14A C 0.735(4) 0.5410(13) 0.9484(9) 0.029(3) Uani 0.215(8) 1 d D U P B 2
C15A C 0.752(2) 0.1834(17) 0.9073(10) 0.024(3) Uani 0.215(8) 1 d D U P B 2
H15A H 0.688091 0.172339 0.865642 0.029 Uiso 0.215(8) 1 calc R U P B 2
C16A C 0.685(2) 0.0828(17) 0.9495(9) 0.034(3) Uani 0.215(8) 1 d D U P B 2
H16D H 0.672180 -0.001651 0.922263 0.051 Uiso 0.215(8) 1 calc R U P B 2
H16E H 0.588635 0.098023 0.964678 0.051 Uiso 0.215(8) 1 calc R U P B 2
H16F H 0.750152 0.087105 0.988890 0.051 Uiso 0.215(8) 1 calc R U P B 2
C17A C 0.9037(19) 0.1592(17) 0.8854(11) 0.042(4) Uani 0.215(8) 1 d D U P B 2
H17D H 0.892072 0.074158 0.858984 0.063 Uiso 0.215(8) 1 calc R U P B 2
H17E H 0.967388 0.164997 0.925529 0.063 Uiso 0.215(8) 1 calc R U P B 2
H17F H 0.948459 0.223074 0.857837 0.063 Uiso 0.215(8) 1 calc R U P B 2
C18A C 0.688(2) 0.639(2) 0.9100(11) 0.034(3) Uani 0.215(8) 1 d D U P B 2
H18A H 0.628957 0.591893 0.868838 0.041 Uiso 0.215(8) 1 calc R U P B 2
C19A C 0.818(3) 0.726(3) 0.8868(18) 0.043(5) Uani 0.215(8) 1 d D U P B 2
H19D H 0.867236 0.677967 0.851953 0.064 Uiso 0.215(8) 1 calc R U P B 2
H19E H 0.887246 0.762733 0.925135 0.064 Uiso 0.215(8) 1 calc R U P B 2
H19F H 0.784634 0.794683 0.868088 0.064 Uiso 0.215(8) 1 calc R U P B 2
C20A C 0.586(2) 0.714(2) 0.9534(14) 0.048(4) Uani 0.215(8) 1 d D U P B 2
H20D H 0.544019 0.766219 0.925686 0.072 Uiso 0.215(8) 1 calc R U P B 2
H20E H 0.643933 0.768931 0.991611 0.072 Uiso 0.215(8) 1 calc R U P B 2
H20F H 0.506656 0.653873 0.970217 0.072 Uiso 0.215(8) 1 calc R U P B 2
N1' N 0.7365(3) 0.2513(2) 0.40524(12) 0.0169(5) Uani 1 1 d . . . . .
N2' N 0.8027(2) 0.0919(2) 0.34069(12) 0.0152(4) Uani 1 1 d . . . . .
C1' C 0.6950(3) 0.1361(3) 0.37128(13) 0.0157(5) Uani 1 1 d . . . . .
H1' H 0.596248 0.089480 0.369144 0.019 Uiso 1 1 calc R U . . .
C2' C 0.8946(3) 0.3008(3) 0.39657(15) 0.0192(6) Uani 1 1 d . . . . .
H2'A H 0.949266 0.326214 0.440690 0.023 Uiso 1 1 calc R U . . .
H2'B H 0.908937 0.374503 0.371809 0.023 Uiso 1 1 calc R U . . .
C3' C 0.9436(3) 0.1863(3) 0.35512(14) 0.0170(5) Uani 1 1 d . . . . .
H3'A H 0.989143 0.209006 0.312892 0.020 Uiso 1 1 calc R U . . .
H3'B H 1.014583 0.153581 0.381487 0.020 Uiso 1 1 calc R U . . .
C5' C 0.6874(3) 0.4003(3) 0.50370(14) 0.0155(5) Uani 1 1 d . . . . .
C6' C 0.6881(3) 0.5298(3) 0.51953(15) 0.0181(5) Uani 1 1 d . . . . .
H6' H 0.661358 0.574756 0.485706 0.022 Uiso 1 1 calc R U . . .
C8' C 0.6356(3) 0.3319(3) 0.43389(14) 0.0193(6) Uani 1 1 d . . . . .
H8'A H 0.536230 0.278506 0.436147 0.023 Uiso 1 1 calc R U . . .
H8'B H 0.627816 0.395202 0.403901 0.023 Uiso 1 1 calc R U . . .
C9' C 0.7957(3) -0.0339(2) 0.30472(14) 0.0148(5) Uani 1 1 d . . . . .
C10' C 0.8045(3) -0.1333(3) 0.34065(14) 0.0167(5) Uani 1 1 d . . . . .
C11' C 0.8055(3) -0.2522(3) 0.30331(16) 0.0206(6) Uani 1 1 d . . . . .
H11' H 0.809553 -0.322032 0.326320 0.025 Uiso 1 1 calc R U . . .
C12' C 0.8008(3) -0.2705(3) 0.23369(16) 0.0204(6) Uani 1 1 d . . . . .
H12' H 0.805893 -0.351352 0.209205 0.024 Uiso 1 1 calc R U . . .
C13' C 0.7886(3) -0.1705(3) 0.19945(15) 0.0201(6) Uani 1 1 d . . . . .
H13' H 0.782959 -0.184671 0.151490 0.024 Uiso 1 1 calc R U . . .
C14' C 0.7844(3) -0.0505(3) 0.23366(14) 0.0164(5) Uani 1 1 d . . . . .
C15' C 0.8007(3) -0.1165(3) 0.41721(15) 0.0217(6) Uani 1 1 d . . . . .
H15' H 0.820953 -0.023294 0.434625 0.026 Uiso 1 1 calc R U . . .
C16' C 0.6446(4) -0.1742(4) 0.43664(17) 0.0315(7) Uani 1 1 d . . . . .
H16G H 0.573917 -0.129132 0.419340 0.047 Uiso 1 1 calc R U . . .
H16H H 0.640434 -0.165910 0.485915 0.047 Uiso 1 1 calc R U . . .
H16I H 0.619542 -0.264359 0.417066 0.047 Uiso 1 1 calc R U . . .
C17' C 0.9162(4) -0.1751(3) 0.44945(17) 0.0290(7) Uani 1 1 d . . . . .
H17G H 0.896899 -0.267030 0.433913 0.043 Uiso 1 1 calc R U . . .
H17H H 0.910870 -0.159187 0.498709 0.043 Uiso 1 1 calc R U . . .
H17I H 1.014817 -0.136650 0.436362 0.043 Uiso 1 1 calc R U . . .
C18' C 0.7590(4) 0.0574(3) 0.19804(15) 0.0229(6) Uani 1 1 d . . . . .
H18' H 0.817234 0.138412 0.223547 0.027 Uiso 1 1 calc R U . . .
C19' C 0.5957(4) 0.0662(4) 0.1993(2) 0.0353(8) Uani 1 1 d . . . . .
H19G H 0.581910 0.140179 0.179142 0.053 Uiso 1 1 calc R U . . .
H19H H 0.564585 0.075300 0.246128 0.053 Uiso 1 1 calc R U . . .
H19I H 0.536243 -0.011253 0.173519 0.053 Uiso 1 1 calc R U . . .
C20' C 0.8088(5) 0.0464(4) 0.12560(18) 0.0389(9) Uani 1 1 d . . . . .
H20G H 0.743470 -0.025217 0.097834 0.058 Uiso 1 1 calc R U . . .
H20H H 0.910159 0.032202 0.124457 0.058 Uiso 1 1 calc R U . . .
H20I H 0.804999 0.125178 0.107845 0.058 Uiso 1 1 calc R U . . .

loop_
_atom_site_aniso_label
_atom_site_aniso_U_11
_atom_site_aniso_U_22
_atom_site_aniso_U_33
_atom_site_aniso_U_23
_atom_site_aniso_U_13
_atom_site_aniso_U_12
Br1 0.02954(17) 0.01683(14) 0.0470(2) 0.01103(13) -0.00151(14) 0.00071(11)
Br2 0.02029(16) 0.02499(18) 0.0336(5) 0.0015(2) 0.0003(2) 0.00171(12)
O3 0.057(3) 0.087(3) 0.051(2) -0.010(2) -0.006(2) 0.007(2)
Br2A 0.02029(16) 0.02499(18) 0.0336(5) 0.0015(2) 0.0003(2) 0.00171(12)
O1 0.052(2) 0.060(2) 0.146(4) 0.042(3) 0.050(3) 0.0243(18)
O2 0.077(3) 0.053(2) 0.062(2) 0.0151(17) 0.0107(19) 0.0237(19)
N1 0.0178(11) 0.0207(12) 0.0186(12) 0.0035(9) 0.0000(9) 0.0016(9)
N2 0.0157(11) 0.0236(12) 0.0160(11) 0.0029(9) -0.0017(9) -0.0039(9)
C1 0.0181(13) 0.0164(13) 0.0208(14) 0.0056(10) -0.0021(10) 0.0018(10)
C2 0.0205(14) 0.0280(16) 0.0224(15) 0.0024(12) -0.0027(11) -0.0028(12)
C3 0.0166(14) 0.0296(16) 0.0234(15) 0.0027(12) -0.0023(11) -0.0047(12)
C4 0.0180(13) 0.0131(12) 0.0178(13) 0.0017(10) 0.0027(10) 0.0041(10)
C5 0.0130(12) 0.0169(12) 0.0172(13) 0.0031(10) 0.0019(10) 0.0029(10)
C6 0.0181(13) 0.0162(13) 0.0174(13) -0.0018(10) 0.0001(10) 0.0023(10)
C7 0.0186(13) 0.0123(12) 0.0283(15) 0.0020(11) 0.0013(11) 0.0020(10)
C8 0.0245(14) 0.0227(14) 0.0139(13) 0.0029(11) 0.0004(11) 0.0086(11)
C9 0.0160(13) 0.0219(14) 0.0161(13) 0.0015(11) 0.0000(10) -0.0011(11)
C10 0.0223(19) 0.0216(19) 0.015(2) 0.0025(16) 0.001(2) 0.0000(19)
C11 0.037(2) 0.028(3) 0.012(2) 0.0027(19) -0.0027(19) -0.002(2)
C12 0.041(2) 0.028(3) 0.0193(18) -0.003(2) 0.0002(17) -0.007(3)
C13 0.036(2) 0.022(2) 0.028(2) -0.0027(17) 0.003(2) -0.003(2)
C14 0.022(2) 0.0218(19) 0.023(2) 0.0008(15) 0.0014(19) 0.0028(16)
C15 0.031(2) 0.0208(18) 0.019(2) 0.0025(17) -0.0033(19) 0.0044(16)
C16 0.036(3) 0.025(2) 0.030(2) 0.0062(18) 0.000(2) -0.0028(19)
C17 0.036(2) 0.036(2) 0.048(3) 0.002(2) -0.002(2) 0.013(2)
C18 0.035(3) 0.0223(19) 0.034(3) 0.0065(19) -0.002(2) 0.0060(18)
C19 0.047(4) 0.026(3) 0.063(4) 0.014(3) -0.015(3) -0.007(3)
C20 0.052(3) 0.069(4) 0.088(5) 0.024(4) 0.008(4) 0.036(3)
C10A 0.028(4) 0.027(4) 0.012(4) 0.002(4) -0.001(4) -0.001(4)
C11A 0.032(4) 0.024(4) 0.019(4) -0.002(4) -0.001(4) -0.001(4)
C12A 0.036(4) 0.025(5) 0.020(4) 0.001(4) -0.001(4) -0.001(5)
C13A 0.034(4) 0.023(4) 0.025(4) -0.002(4) 0.001(4) -0.002(4)
C14A 0.030(5) 0.023(4) 0.031(4) 0.002(4) -0.002(4) 0.002(4)
C15A 0.031(4) 0.023(4) 0.019(5) 0.005(4) -0.002(4) 0.004(4)
C16A 0.037(7) 0.031(6) 0.032(7) 0.005(5) 0.004(6) 0.006(6)
C17A 0.040(7) 0.030(7) 0.054(9) -0.006(6) 0.006(6) 0.008(6)
C18A 0.035(5) 0.025(4) 0.039(5) 0.005(4) -0.003(5) 0.002(4)
C19A 0.050(9) 0.034(9) 0.042(8) 0.012(8) -0.009(8) 0.000(7)
C20A 0.043(8) 0.041(8) 0.062(9) 0.007(8) -0.003(7) 0.016(6)
N1' 0.0137(11) 0.0185(11) 0.0173(11) 0.0006(9) 0.0015(9) 0.0024(9)
N2' 0.0137(11) 0.0127(10) 0.0181(11) 0.0013(8) -0.0011(8) 0.0010(8)
C1' 0.0147(12) 0.0191(13) 0.0130(12) 0.0029(10) -0.0008(10) 0.0024(10)
C2' 0.0161(13) 0.0172(13) 0.0213(14) -0.0011(10) 0.0047(10) -0.0008(10)
C3' 0.0133(12) 0.0173(13) 0.0185(13) 0.0004(10) -0.0006(10) 0.0005(10)
C5' 0.0132(12) 0.0178(13) 0.0154(13) 0.0002(10) 0.0010(10) 0.0047(10)
C6' 0.0149(12) 0.0166(13) 0.0238(14) 0.0058(11) 0.0002(10) 0.0036(10)
C8' 0.0214(14) 0.0213(13) 0.0165(13) 0.0004(11) -0.0011(11) 0.0093(11)
C9' 0.0134(12) 0.0122(12) 0.0187(13) 0.0019(10) -0.0003(10) 0.0026(9)
C10' 0.0128(12) 0.0203(13) 0.0176(13) 0.0062(10) -0.0009(10) 0.0020(10)
C11' 0.0182(13) 0.0144(13) 0.0313(16) 0.0086(11) -0.0014(11) 0.0045(10)
C12' 0.0199(13) 0.0148(12) 0.0260(15) -0.0008(11) 0.0008(11) 0.0050(10)
C13' 0.0207(14) 0.0193(14) 0.0180(13) -0.0001(11) -0.0007(11) 0.0010(11)
C14' 0.0158(12) 0.0160(12) 0.0168(13) 0.0038(10) 0.0001(10) 0.0006(10)
C15' 0.0223(14) 0.0272(15) 0.0169(14) 0.0097(11) 0.0005(11) 0.0040(12)
C16' 0.0231(16) 0.047(2) 0.0286(17) 0.0186(15) 0.0060(13) 0.0071(14)
C17' 0.0252(16) 0.0403(19) 0.0237(16) 0.0139(14) -0.0023(12) 0.0058(14)
C18' 0.0328(16) 0.0161(13) 0.0186(14) 0.0052(11) -0.0072(12) 0.0006(12)
C19' 0.040(2) 0.0310(17) 0.039(2) 0.0092(15) -0.0134(15) 0.0135(15)
C20' 0.059(3) 0.0340(19) 0.0247(17) 0.0135(14) -0.0001(16) 0.0061(17)

loop_
_atom_type_symbol
_atom_type_description
_atom_type_scat_dispersion_real
_atom_type_scat_dispersion_imag
_atom_type_scat_source
C C 0.0033 0.0016 'International Tables Vol C Tables 4.2.6.8 and 6.1.1.4'
H H 0.0000 0.0000 'International Tables Vol C Tables 4.2.6.8 and 6.1.1.4'
N N 0.0061 0.0033 'International Tables Vol C Tables 4.2.6.8 and 6.1.1.4'
O O 0.0106 0.0060 'International Tables Vol C Tables 4.2.6.8 and 6.1.1.4'
Br Br -0.2901 2.4595 'International Tables Vol C Tables 4.2.6.8 and 6.1.1.4'

loop_
_geom_angle_atom_site_label_1
_geom_angle_atom_site_label_2
_geom_angle_atom_site_label_3
_geom_angle
H3C O3 H3D 106(3)
H1A O1 H1B 108(3)
H2C O2 H2D 108(3)
H2E O2 H2F 112(4)
C1 N1 C8 125.7(3)
C1 N1 C2 110.9(2)
C8 N1 C2 122.9(2)
C1 N2 C9 126.1(2)
C1 N2 C3 109.8(2)
C9 N2 C3 123.9(2)
N1 C1 N2 113.7(3)
N1 C1 H1 123.1
N2 C1 H1 123.1
N1 C2 C3 102.0(2)
N1 C2 H2A 111.4
C3 C2 H2A 111.4
N1 C2 H2B 111.4
C3 C2 H2B 111.4
H2A C2 H2B 109.2
N2 C3 C2 103.0(2)
N2 C3 H3A 111.2
C2 C3 H3A 111.2
N2 C3 H3B 111.2
C2 C3 H3B 111.2
H3A C3 H3B 109.1
C5 C4 C5' 120.6(3)
C5 C4 H4 119.7
C5' C4 H4 119.7
C4 C5 C6 119.6(3)
C4 C5 C8 120.1(2)
C6 C5 C8 120.3(3)
C7 C6 C5 120.2(3)
C7 C6 H6 119.9
C5 C6 H6 119.9
C6 C7 C6' 119.9(3)
C6 C7 H7 120.1
C6' C7 H7 120.1
N1 C8 C5 112.1(2)
N1 C8 H8A 109.2
C5 C8 H8A 109.2
N1 C8 H8B 109.2
C5 C8 H8B 109.2
H8A C8 H8B 107.9
C14 C9 C10 123.1(4)
C14A C9 C10A 122.6(12)
C14 C9 N2 116.8(3)
C10 C9 N2 120.1(3)
C14A C9 N2 126.5(8)
C10A C9 N2 110.3(9)
C9 C10 C11 117.5(4)
C9 C10 C15 121.7(4)
C11 C10 C15 120.8(4)
C12 C11 C10 120.5(5)
C12 C11 H11 119.7
C10 C11 H11 119.7
C11 C12 C13 120.7(5)
C11 C12 H12 119.7
C13 C12 H12 119.7
C12 C13 C14 121.5(5)
C12 C13 H13 119.2
C14 C13 H13 119.2
C13 C14 C9 116.7(4)
C13 C14 C18 120.2(4)
C9 C14 C18 123.1(4)
C10 C15 C16 111.3(5)
C10 C15 C17 110.9(5)
C16 C15 C17 110.2(4)
C10 C15 H15 108.1
C16 C15 H15 108.1
C17 C15 H15 108.1
C15 C16 H16A 109.5
C15 C16 H16B 109.5
H16A C16 H16B 109.5
C15 C16 H16C 109.5
H16A C16 H16C 109.5
H16B C16 H16C 109.5
C15 C17 H17A 109.5
C15 C17 H17B 109.5
H17A C17 H17B 109.5
C15 C17 H17C 109.5
H17A C17 H17C 109.5
H17B C17 H17C 109.5
C19 C18 C14 111.1(5)
C19 C18 C20 111.8(6)
C14 C18 C20 109.1(5)
C19 C18 H18 108.3
C14 C18 H18 108.3
C20 C18 H18 108.3
C18 C19 H19A 109.5
C18 C19 H19B 109.5
H19A C19 H19B 109.5
C18 C19 H19C 109.5
H19A C19 H19C 109.5
H19B C19 H19C 109.5
C18 C20 H20A 109.5
C18 C20 H20B 109.5
H20A C20 H20B 109.5
C18 C20 H20C 109.5
H20A C20 H20C 109.5
H20B C20 H20C 109.5
C11A C10A C9 115.4(15)
C11A C10A C15A 120.3(12)
C9 C10A C15A 124.1(15)
C12A C11A C10A 122.7(17)
C12A C11A H11A 118.7
C10A C11A H11A 118.7
C11A C12A C13A 120.8(15)
C11A C12A H12A 119.6
C13A C12A H12A 119.6
C12A C13A C14A 118.9(15)
C12A C13A H13A 120.5
C14A C13A H13A 120.5
C13A C14A C9 118.5(13)
C13A C14A C18A 123.2(12)
C9 C14A C18A 118.3(14)
C16A C15A C17A 108.5(15)
C16A C15A C10A 112.6(15)
C17A C15A C10A 112.0(18)
C16A C15A H15A 107.9
C17A C15A H15A 107.9
C10A C15A H15A 107.9
C15A C16A H16D 109.5
C15A C16A H16E 109.5
H16D C16A H16E 109.5
C15A C16A H16F 109.5
H16D C16A H16F 109.5
H16E C16A H16F 109.5
C15A C17A H17D 109.5
C15A C17A H17E 109.5
H17D C17A H17E 109.5
C15A C17A H17F 109.5
H17D C17A H17F 109.5
H17E C17A H17F 109.5
C19A C18A C14A 111.8(18)
C19A C18A C20A 112.0(18)
C14A C18A C20A 110.5(16)
C19A C18A H18A 107.5
C14A C18A H18A 107.5
C20A C18A H18A 107.5
C18A C19A H19D 109.5
C18A C19A H19E 109.5
H19D C19A H19E 109.5
C18A C19A H19F 109.5
H19D C19A H19F 109.5
H19E C19A H19F 109.5
C18A C20A H20D 109.5
C18A C20A H20E 109.5
H20D C20A H20E 109.5
C18A C20A H20F 109.5
H20D C20A H20F 109.5
H20E C20A H20F 109.5
C1' N1' C8' 124.8(2)
C1' N1' C2' 110.6(2)
C8' N1' C2' 123.1(2)
C1' N2' C9' 126.9(2)
C1' N2' C3' 110.1(2)
C9' N2' C3' 122.6(2)
N2' C1' N1' 113.5(2)
N2' C1' H1' 123.2
N1' C1' H1' 123.2
N1' C2' C3' 102.7(2)
N1' C2' H2'A 111.2
C3' C2' H2'A 111.2
N1' C2' H2'B 111.2
C3' C2' H2'B 111.2
H2'A C2' H2'B 109.1
N2' C3' C2' 102.8(2)
N2' C3' H3'A 111.2
C2' C3' H3'A 111.2
N2' C3' H3'B 111.2
C2' C3' H3'B 111.2
H3'A C3' H3'B 109.1
C6' C5' C4 119.1(3)
C6' C5' C8' 119.3(2)
C4 C5' C8' 121.5(2)
C7 C6' C5' 120.5(3)
C7 C6' H6' 119.7
C5' C6' H6' 119.7
N1' C8' C5' 111.8(2)
N1' C8' H8'A 109.3
C5' C8' H8'A 109.3
N1' C8' H8'B 109.3
C5' C8' H8'B 109.3
H8'A C8' H8'B 107.9
C10' C9' C14' 122.8(2)
C10' C9' N2' 119.5(2)
C14' C9' N2' 117.7(2)
C11' C10' C9' 117.4(3)
C11' C10' C15' 120.6(3)
C9' C10' C15' 121.8(3)
C12' C11' C10' 121.4(3)
C12' C11' H11' 119.3
C10' C11' H11' 119.3
C11' C12' C13' 119.9(3)
C11' C12' H12' 120.1
C13' C12' H12' 120.1
C14' C13' C12' 121.5(3)
C14' C13' H13' 119.2
C12' C13' H13' 119.2
C13' C14' C9' 117.0(2)
C13' C14' C18' 122.7(3)
C9' C14' C18' 120.2(2)
C10' C15' C17' 113.0(3)
C10' C15' C16' 108.2(3)
C17' C15' C16' 111.1(3)
C10' C15' H15' 108.1
C17' C15' H15' 108.1
C16' C15' H15' 108.1
C15' C16' H16G 109.5
C15' C16' H16H 109.5
H16G C16' H16H 109.5
C15' C16' H16I 109.5
H16G C16' H16I 109.5
H16H C16' H16I 109.5
C15' C17' H17G 109.5
C15' C17' H17H 109.5
H17G C17' H17H 109.5
C15' C17' H17I 109.5
H17G C17' H17I 109.5
H17H C17' H17I 109.5
C14' C18' C20' 113.4(3)
C14' C18' C19' 110.2(3)
C20' C18' C19' 109.7(3)
C14' C18' H18' 107.8
C20' C18' H18' 107.8
C19' C18' H18' 107.8
C18' C19' H19G 109.5
C18' C19' H19H 109.5
H19G C19' H19H 109.5
C18' C19' H19I 109.5
H19G C19' H19I 109.5
H19H C19' H19I 109.5
C18' C20' H20G 109.5
C18' C20' H20H 109.5
H20G C20' H20H 109.5
C18' C20' H20I 109.5
H20G C20' H20I 109.5
H20H C20' H20I 109.5

loop_
_geom_bond_atom_site_label_1
_geom_bond_atom_site_label_2
_geom_bond_distance
O3 H3C 0.89(2)
O3 H3D 0.88(2)
O1 H1A 0.843(19)
O1 H1B 0.86(2)
O2 H2C 0.87(2)
O2 H2D 0.870(16)
O2 H2E 0.85(2)
O2 H2F 0.85(2)
N1 C1 1.305(4)
N1 C8 1.459(4)
N1 C2 1.480(4)
N2 C1 1.315(4)
N2 C9 1.436(4)
N2 C3 1.481(4)
C1 H1 0.9500
C2 C3 1.546(4)
C2 H2A 0.9900
C2 H2B 0.9900
C3 H3A 0.9900
C3 H3B 0.9900
C4 C5 1.389(4)
C4 C5' 1.394(4)
C4 H4 0.9500
C5 C6 1.393(4)
C5 C8 1.513(4)
C6 C7 1.385(4)
C6 H6 0.9500
C7 C6' 1.390(4)
C7 H7 0.9500
C8 H8A 0.9900
C8 H8B 0.9900
C9 C14 1.399(4)
C9 C10 1.400(4)
C9 C14A 1.402(8)
C9 C10A 1.403(8)
C10 C11 1.401(6)
C10 C15 1.521(6)
C11 C12 1.378(6)
C11 H11 0.9500
C12 C13 1.378(7)
C12 H12 0.9500
C13 C14 1.398(6)
C13 H13 0.9500
C14 C18 1.524(6)
C15 C16 1.525(6)
C15 C17 1.538(7)
C15 H15 1.0000
C16 H16A 0.9800
C16 H16B 0.9800
C16 H16C 0.9800
C17 H17A 0.9800
C17 H17B 0.9800
C17 H17C 0.9800
C18 C19 1.524(7)
C18 C20 1.539(8)
C18 H18 1.0000
C19 H19A 0.9800
C19 H19B 0.9800
C19 H19C 0.9800
C20 H20A 0.9800
C20 H20B 0.9800
C20 H20C 0.9800
C10A C11A 1.384(13)
C10A C15A 1.530(15)
C11A C12A 1.372(13)
C11A H11A 0.9500
C12A C13A 1.386(13)
C12A H12A 0.9500
C13A C14A 1.395(13)
C13A H13A 0.9500
C14A C18A 1.532(15)
C15A C16A 1.520(16)
C15A C17A 1.530(16)
C15A H15A 1.0000
C16A H16D 0.9800
C16A H16E 0.9800
C16A H16F 0.9800
C17A H17D 0.9800
C17A H17E 0.9800
C17A H17F 0.9800
C18A C19A 1.496(18)
C18A C20A 1.550(18)
C18A H18A 1.0000
C19A H19D 0.9800
C19A H19E 0.9800
C19A H19F 0.9800
C20A H20D 0.9800
C20A H20E 0.9800
C20A H20F 0.9800
N1' C1' 1.314(4)
N1' C8' 1.466(4)
N1' C2' 1.476(3)
N2' C1' 1.309(4)
N2' C9' 1.436(3)
N2' C3' 1.487(3)
C1' H1' 0.9500
C2' C3' 1.537(4)
C2' H2'A 0.9900
C2' H2'B 0.9900
C3' H3'A 0.9900
C3' H3'B 0.9900
C5' C6' 1.393(4)
C5' C8' 1.510(4)
C6' H6' 0.9500
C8' H8'A 0.9900
C8' H8'B 0.9900
C9' C10' 1.397(4)
C9' C14' 1.409(4)
C10' C11' 1.395(4)
C10' C15' 1.520(4)
C11' C12' 1.379(4)
C11' H11' 0.9500
C12' C13' 1.389(4)
C12' H12' 0.9500
C13' C14' 1.388(4)
C13' H13' 0.9500
C14' C18' 1.513(4)
C15' C17' 1.532(4)
C15' C16' 1.534(4)
C15' H15' 1.0000
C16' H16G 0.9800
C16' H16H 0.9800
C16' H16I 0.9800
C17' H17G 0.9800
C17' H17H 0.9800
C17' H17I 0.9800
C18' C20' 1.521(5)
C18' C19' 1.534(5)
C18' H18' 1.0000
C19' H19G 0.9800
C19' H19H 0.9800
C19' H19I 0.9800
C20' H20G 0.9800
C20' H20H 0.9800
C20' H20I 0.9800

loop_
_geom_hbond_atom_site_label_D
_geom_hbond_atom_site_label_H
_geom_hbond_atom_site_label_A
_geom_hbond_distance_DH
_geom_hbond_distance_HA
_geom_hbond_distance_DA
_geom_hbond_angle_DHA
O3 H3D Br2 0.88(2) 2.38(2) 3.249(4) 172(7)
O1 H1A Br1 0.843(19) 2.48(2) 3.321(3) 173(6)
O1 H1B O2 0.86(2) 2.04(2) 2.894(6) 174(6)
O2 H2C O3 0.87(2) 2.55(5) 3.106(6) 122(5)
O2 H2D Br2 0.870(16) 2.478(17) 3.320(4) 163(5)

loop_
_geom_torsion_atom_site_label_1
_geom_torsion_atom_site_label_2
_geom_torsion_atom_site_label_3
_geom_torsion_atom_site_label_4
_geom_torsion
C8 N1 C1 N2 -174.1(3)
C2 N1 C1 N2 -2.4(4)
C9 N2 C1 N1 -179.4(3)
C3 N2 C1 N1 -3.0(4)
C1 N1 C2 C3 6.3(3)
C8 N1 C2 C3 178.3(3)
C1 N2 C3 C2 6.6(3)
C9 N2 C3 C2 -176.8(3)
N1 C2 C3 N2 -7.3(3)
C5' C4 C5 C6 1.8(4)
C5' C4 C5 C8 -176.8(2)
C4 C5 C6 C7 -1.2(4)
C8 C5 C6 C7 177.4(3)
C5 C6 C7 C6' -0.5(4)
C1 N1 C8 C5 -124.3(3)
C2 N1 C8 C5 64.9(4)
C4 C5 C8 N1 -126.7(3)
C6 C5 C8 N1 54.7(4)
C1 N2 C9 C14 83.9(5)
C3 N2 C9 C14 -92.1(5)
C1 N2 C9 C10 -96.2(6)
C3 N2 C9 C10 87.8(6)
C1 N2 C9 C14A 92.3(19)
C3 N2 C9 C14A -83.6(19)
C1 N2 C9 C10A -96.3(18)
C3 N2 C9 C10A 87.7(18)
C14 C9 C10 C11 -1.3(10)
N2 C9 C10 C11 178.8(5)
C14 C9 C10 C15 176.2(6)
N2 C9 C10 C15 -3.7(9)
C9 C10 C11 C12 0.4(11)
C15 C10 C11 C12 -177.2(7)
C10 C11 C12 C13 0.5(11)
C11 C12 C13 C14 -0.5(10)
C12 C13 C14 C9 -0.4(9)
C12 C13 C14 C18 179.7(6)
C10 C9 C14 C13 1.3(9)
N2 C9 C14 C13 -178.8(4)
C10 C9 C14 C18 -178.7(6)
N2 C9 C14 C18 1.1(8)
C9 C10 C15 C16 -115.1(7)
C11 C10 C15 C16 62.3(9)
C9 C10 C15 C17 121.9(7)
C11 C10 C15 C17 -60.7(9)
C13 C14 C18 C19 59.6(8)
C9 C14 C18 C19 -120.4(7)
C13 C14 C18 C20 -64.1(8)
C9 C14 C18 C20 115.9(7)
C14A C9 C10A C11A -13(4)
N2 C9 C10A C11A 175(2)
C14A C9 C10A C15A 173(3)
N2 C9 C10A C15A 1(4)
C9 C10A C11A C12A 8(5)
C15A C10A C11A C12A -177(3)
C10A C11A C12A C13A 0(5)
C11A C12A C13A C14A -5(4)
C12A C13A C14A C9 0(4)
C12A C13A C14A C18A 179(3)
C10A C9 C14A C13A 9(4)
N2 C9 C14A C13A 179.2(18)
C10A C9 C14A C18A -170(2)
N2 C9 C14A C18A 0(3)
C11A C10A C15A C16A 42(4)
C9 C10A C15A C16A -144(3)
C11A C10A C15A C17A -81(3)
C9 C10A C15A C17A 93(3)
C13A C14A C18A C19A 87(3)
C9 C14A C18A C19A -94(3)
C13A C14A C18A C20A -38(3)
C9 C14A C18A C20A 140(3)
C9' N2' C1' N1' 174.2(2)
C3' N2' C1' N1' 1.3(3)
C8' N1' C1' N2' 168.6(2)
C2' N1' C1' N2' 2.5(3)
C1' N1' C2' C3' -4.8(3)
C8' N1' C2' C3' -171.2(2)
C1' N2' C3' C2' -4.2(3)
C9' N2' C3' C2' -177.5(2)
N1' C2' C3' N2' 5.1(3)
C5 C4 C5' C6' -0.8(4)
C5 C4 C5' C8' -178.2(3)
C6 C7 C6' C5' 1.6(4)
C4 C5' C6' C7 -1.0(4)
C8' C5' C6' C7 176.5(3)
C1' N1' C8' C5' 138.2(3)
C2' N1' C8' C5' -57.3(3)
C6' C5' C8' N1' 133.3(3)
C4 C5' C8' N1' -49.3(4)
C1' N2' C9' C10' -80.4(4)
C3' N2' C9' C10' 91.8(3)
C1' N2' C9' C14' 101.4(3)
C3' N2' C9' C14' -86.4(3)
C14' C9' C10' C11' 1.6(4)
N2' C9' C10' C11' -176.5(2)
C14' C9' C10' C15' -173.6(3)
N2' C9' C10' C15' 8.3(4)
C9' C10' C11' C12' 1.2(4)
C15' C10' C11' C12' 176.4(3)
C10' C11' C12' C13' -2.7(4)
C11' C12' C13' C14' 1.5(4)
C12' C13' C14' C9' 1.1(4)
C12' C13' C14' C18' -175.0(3)
C10' C9' C14' C13' -2.7(4)
N2' C9' C14' C13' 175.4(2)
C10' C9' C14' C18' 173.5(3)
N2' C9' C14' C18' -8.3(4)
C11' C10' C15' C17' 49.1(4)
C9' C10' C15' C17' -135.8(3)
C11' C10' C15' C16' -74.4(3)
C9' C10' C15' C16' 100.7(3)
C13' C14' C18' C20' -27.0(4)
C9' C14' C18' C20' 157.0(3)
C13' C14' C18' C19' 96.4(3)
C9' C14' C18' C19' -79.6(3)
